data_4001082
loop_
_publ_author_name
'Cardinaels, Thomas'
'Ramaekers, Jan'
'Nockemann, Peter'
'Driesen, Kris'
'Van Hecke, Kristof'
'Van Meervelt, Luc'
'Lei, Shengbin'
'De Feyter, Steven'
'Guillon, Daniel'
'Donnio, Bertrand'
'Binnemans, Koen'

_publ_section_title
;
 Imidazo[4,5-f]-1,10-phenanthrolines: Versatile Ligands for the Design of
 Metallomesogens
;
_journal_issue 4
_journal_name_full 'Chemistry of Materials'
_journal_page_first 1278
_journal_paper_doi 10.1021/cm070637i
_journal_volume 20
_journal_year 2008
_chemical_formula_moiety 'C22 H12 Br N4 O3 Re, C3 H7 N O'
_chemical_formula_sum 'C25 H19 Br N5 O4 Re'
_chemical_formula_weight 719.56
_chemical_name_systematic
; 
 ? 
;
_space_group_IT_number 2
_symmetry_cell_setting triclinic
_symmetry_space_group_name_Hall '-P 1'
_symmetry_space_group_name_H-M 'P -1'
_atom_sites_solution_hydrogens geom
_atom_sites_solution_primary direct
_atom_sites_solution_secondary difmap
_audit_creation_method SHELXL-97
_cell_angle_alpha 81.23(4)
_cell_angle_beta 71.34(4)
_cell_angle_gamma 80.52(4)
_cell_formula_units_Z 2
_cell_length_a 8.890(6)
_cell_length_b 10.729(7)
_cell_length_c 13.263(8)
_cell_measurement_temperature 100(2)
_cell_volume 1175.4(13)
_computing_cell_refinement 'Bruker SAINT'
_computing_data_collection 'Bruker SMART'
_computing_data_reduction 'Bruker SAINT'
_computing_publication_material platon
_computing_structure_refinement 'SHELXL-97 (Sheldrick, 1997)'
_computing_structure_solution 'SHELXS-97 (Sheldrick, 1990)'
_diffrn_ambient_temperature 100(2)
_diffrn_measured_fraction_theta_full 0.943
_diffrn_measured_fraction_theta_max 0.943
_diffrn_measurement_device_type 'SMART 6000'
_diffrn_measurement_method 'omega and phi scans'
_diffrn_radiation_monochromator 'crossed Goebel mirrors'
_diffrn_radiation_source 'fine-focus sealed tube'
_diffrn_radiation_type CuK\a
_diffrn_radiation_wavelength 1.54178
_diffrn_reflns_av_R_equivalents 0.0734
_diffrn_reflns_av_sigmaI/netI 0.0778
_diffrn_reflns_limit_h_max 10
_diffrn_reflns_limit_h_min -9
_diffrn_reflns_limit_k_max 12
_diffrn_reflns_limit_k_min -12
_diffrn_reflns_limit_l_max 15
_diffrn_reflns_limit_l_min 0
_diffrn_reflns_number 3796
_diffrn_reflns_theta_full 65.08
_diffrn_reflns_theta_max 65.08
_diffrn_reflns_theta_min 3.54
_exptl_absorpt_coefficient_mu 12.479
_exptl_absorpt_correction_T_max 0.0825
_exptl_absorpt_correction_T_min 0.0642
_exptl_absorpt_correction_type refdelf
_exptl_absorpt_process_details 'WinGX-Version 1.70.01'
_exptl_crystal_colour yellow
_exptl_crystal_density_diffrn 2.033
_exptl_crystal_density_method 'not measured'
_exptl_crystal_description rod
_exptl_crystal_F_000 692
_exptl_crystal_size_max 0.4
_exptl_crystal_size_mid 0.2
_exptl_crystal_size_min 0.2
_refine_diff_density_max 2.744
_refine_diff_density_min -2.863
_refine_diff_density_rms 0.429
_refine_ls_extinction_method none
_refine_ls_goodness_of_fit_ref 1.019
_refine_ls_hydrogen_treatment constr
_refine_ls_matrix_type full
_refine_ls_number_parameters 327
_refine_ls_number_reflns 3796
_refine_ls_number_restraints 55
_refine_ls_restrained_S_all 1.019
_refine_ls_R_factor_all 0.0774
_refine_ls_R_factor_gt 0.0556
_refine_ls_shift/su_max 0.000
_refine_ls_shift/su_mean 0.000
_refine_ls_structure_factor_coef Fsqd
_refine_ls_weighting_details 'calc w=1/[\s^2^(Fo^2^)+(0.1448P)^2^+0.0000P] where P=(Fo^2^+2Fc^2^)/3'
_refine_ls_weighting_scheme calc
_refine_ls_wR_factor_gt 0.1529
_refine_ls_wR_factor_ref 0.1803
_reflns_number_gt 3236
_reflns_number_total 3796
_reflns_threshold_expression >2sigma(I)
_cod_data_source_file cm070637i-file005.cif
_cod_data_source_block wg88
_cod_database_code 4001082

loop_
_symmetry_equiv_pos_as_xyz
'x, y, z'
'-x, -y, -z'

loop_
_atom_site_label
_atom_site_type_symbol
_atom_site_fract_x
_atom_site_fract_y
_atom_site_fract_z
_atom_site_U_iso_or_equiv
_atom_site_adp_type
_atom_site_occupancy
_atom_site_symmetry_multiplicity
_atom_site_calc_flag
_atom_site_refinement_flags
Br1 Br 0.55803(8) -0.08366(6) 0.27983(5) 0.02696(15) Uani 1 1 d .
C5 C 0.5157(7) 0.2882(5) 0.2649(4) 0.0176(12) Uani 1 1 d .
C4 C 0.5984(8) 0.3826(5) 0.2748(4) 0.0205(13) Uani 1 1 d .
C3 C 0.6140(8) 0.3962(6) 0.3751(4) 0.0257(15) Uani 1 1 d .
H3 H 0.6720 0.4590 0.3830 0.031 Uiso 1 1 calc R
C2 C 0.5401(8) 0.3131(6) 0.4621(4) 0.0254(15) Uani 1 1 d .
H2 H 0.5455 0.3197 0.5315 0.031 Uiso 1 1 calc R
C1 C 0.4594(8) 0.2217(6) 0.4473(4) 0.0239(15) Uani 1 1 d .
H1 H 0.4141 0.1641 0.5072 0.029 Uiso 1 1 calc R
C10 C 0.4054(7) 0.1449(6) 0.0678(5) 0.0221(13) Uani 1 1 d .
H10 H 0.3431 0.0806 0.0686 0.027 Uiso 1 1 calc R
C9 C 0.4844(8) 0.2075(5) -0.0295(4) 0.0208(13) Uani 1 1 d .
H9 H 0.4779 0.1848 -0.0943 0.025 Uiso 1 1 calc R
C8 C 0.5734(7) 0.3042(5) -0.0318(4) 0.0183(13) Uani 1 1 d .
H8 H 0.6286 0.3476 -0.0979 0.022 Uiso 1 1 calc R
C7 C 0.5798(7) 0.3360(5) 0.0660(4) 0.0181(12) Uani 1 1 d U
C6 C 0.5006(7) 0.2664(5) 0.1620(4) 0.0173(13) Uani 1 1 d .
C12 C 0.6660(7) 0.4331(5) 0.0773(4) 0.0196(12) Uani 1 1 d U
C11 C 0.6732(7) 0.4586(6) 0.1776(4) 0.0194(13) Uani 1 1 d .
C13 C 0.8138(7) 0.5868(5) 0.0571(4) 0.0202(13) Uani 1 1 d .
C14 C 0.9184(8) 0.6879(5) 0.0037(4) 0.0198(14) Uani 1 1 d .
C19 C 0.9644(8) 0.7135(5) -0.1085(5) 0.0233(14) Uani 1 1 d .
H19 H 0.9278 0.6680 -0.1503 0.028 Uiso 1 1 calc R
C18 C 1.0642(8) 0.8062(6) -0.1570(5) 0.0253(15) Uani 1 1 d .
H18 H 1.0961 0.8243 -0.2327 0.030 Uiso 1 1 calc R
C17 C 1.1188(7) 0.8740(5) -0.0953(5) 0.0219(14) Uani 1 1 d .
H17 H 1.1918 0.9342 -0.1289 0.026 Uiso 1 1 calc R
C16 C 1.0637(8) 0.8510(5) 0.0163(5) 0.0228(14) Uani 1 1 d .
H16 H 1.0956 0.8993 0.0586 0.027 Uiso 1 1 calc R
C15 C 0.9627(9) 0.7583(6) 0.0666(4) 0.0250(16) Uani 1 1 d .
H15 H 0.9250 0.7438 0.1424 0.030 Uiso 1 1 calc R
C20 C 0.1849(7) -0.0315(6) 0.2786(4) 0.0208(11) Uani 1 1 d U
C21 C 0.1220(5) 0.2042(4) 0.3503(4) 0.0240(11) Uani 1 1 d DU
C22 C 0.2258(8) 0.0005(6) 0.4674(4) 0.0252(11) Uani 1 1 d U
C25 C 0.0869(8) 0.5415(6) 0.2652(5) 0.0259(15) Uani 1 1 d .
H25 H -0.0054 0.5367 0.2452 0.031 Uiso 1 1 calc R
N5 N 0.0689(7) 0.6039(5) 0.3466(4) 0.0278(13) Uani 1 1 d .
C24 C -0.0886(11) 0.6695(7) 0.3985(6) 0.040(2) Uani 1 1 d .
H24A H -0.0814 0.7603 0.3946 0.060 Uiso 1 1 calc R
H24B H -0.1254 0.6343 0.4737 0.060 Uiso 1 1 calc R
H24C H -0.1645 0.6576 0.3621 0.060 Uiso 1 1 calc R
C23 C 0.2006(9) 0.6194(7) 0.3838(5) 0.0354(18) Uani 1 1 d .
H23A H 0.2977 0.5676 0.3454 0.053 Uiso 1 1 calc R
H23B H 0.1748 0.5921 0.4608 0.053 Uiso 1 1 calc R
H23C H 0.2184 0.7090 0.3705 0.053 Uiso 1 1 calc R
N1 N 0.4412(6) 0.2092(5) 0.3519(3) 0.0202(12) Uani 1 1 d .
N2 N 0.4145(6) 0.1731(4) 0.1633(3) 0.0153(11) Uani 1 1 d .
N4 N 0.7546(6) 0.5167(4) 0.0029(3) 0.0168(10) Uani 1 1 d U
H4 H 0.7707 0.5243 -0.0666 0.020 Uiso 1 1 calc R
N3 N 0.7659(6) 0.5547(4) 0.1632(4) 0.0176(11) Uani 1 1 d .
O1 O 0.1194(6) -0.0975(4) 0.2510(4) 0.0340(11) Uani 1 1 d U
O2 O 0.0074(5) 0.2721(4) 0.3724(3) 0.0315(10) Uani 1 1 d DU
O3 O 0.1803(6) -0.0434(5) 0.5548(4) 0.0334(11) Uani 1 1 d U
O4 O 0.2173(6) 0.4883(4) 0.2125(3) 0.0308(12) Uani 1 1 d .
Re1 Re 0.30185(3) 0.07793(2) 0.321231(16) 0.01870(7) Uani 1 1 d .

loop_
_atom_site_aniso_label
_atom_site_aniso_U_11
_atom_site_aniso_U_22
_atom_site_aniso_U_33
_atom_site_aniso_U_23
_atom_site_aniso_U_13
_atom_site_aniso_U_12
Br1 0.0289(3) 0.0266(3) 0.0247(2) -0.0029(2) -0.0102(2) 0.0028(3)
C5 0.014(2) 0.020(3) 0.021(2) -0.0021(19) -0.0083(19) 0.000(2)
C4 0.027(3) 0.017(3) 0.019(2) -0.0019(19) -0.014(2) 0.007(2)
C3 0.031(3) 0.028(3) 0.021(2) -0.011(2) -0.014(2) 0.007(3)
C2 0.031(3) 0.028(3) 0.020(2) -0.003(2) -0.014(2) 0.002(3)
C1 0.027(3) 0.029(3) 0.016(2) -0.002(2) -0.009(2) 0.000(3)
C10 0.017(2) 0.021(3) 0.034(2) -0.009(2) -0.014(2) 0.001(2)
C9 0.027(3) 0.020(3) 0.017(2) -0.0094(19) -0.013(2) 0.013(2)
C8 0.015(2) 0.014(2) 0.025(2) 0.001(2) -0.008(2) 0.002(2)
C7 0.017(2) 0.015(2) 0.0201(19) -0.0004(16) -0.0063(16) 0.0057(18)
C6 0.016(3) 0.015(2) 0.019(2) -0.0069(19) -0.006(2) 0.010(2)
C12 0.020(2) 0.021(2) 0.0179(18) -0.0037(17) -0.0096(16) 0.0072(19)
C11 0.017(3) 0.021(3) 0.021(2) -0.0039(19) -0.009(2) 0.003(2)
C13 0.021(3) 0.013(2) 0.027(2) -0.003(2) -0.011(2) 0.006(2)
C14 0.021(3) 0.012(2) 0.024(2) -0.0042(19) -0.006(2) 0.006(2)
C19 0.030(3) 0.015(3) 0.026(2) -0.004(2) -0.013(2) 0.003(2)
C18 0.032(3) 0.015(3) 0.028(2) -0.004(2) -0.011(2) 0.004(3)
C17 0.012(2) 0.016(3) 0.036(3) 0.004(2) -0.006(2) -0.005(2)
C16 0.024(3) 0.012(2) 0.031(3) -0.005(2) -0.006(2) 0.002(2)
C15 0.035(3) 0.017(3) 0.018(2) 0.000(2) -0.006(2) 0.006(3)
C20 0.0196(17) 0.0231(18) 0.0210(16) -0.0019(14) -0.0066(13) -0.0061(15)
C21 0.0238(18) 0.0309(19) 0.0209(16) 0.0010(14) -0.0124(13) -0.0056(15)
C22 0.0301(19) 0.0250(18) 0.0237(16) -0.0051(14) -0.0128(14) -0.0010(15)
C25 0.028(3) 0.026(3) 0.024(2) 0.000(2) -0.007(2) -0.009(3)
N5 0.032(3) 0.025(2) 0.027(2) -0.003(2) -0.011(2) 0.000(2)
C24 0.039(4) 0.036(4) 0.042(3) -0.002(3) -0.010(3) -0.002(3)
C23 0.037(4) 0.036(3) 0.037(3) -0.013(3) -0.019(3) 0.011(3)
N1 0.017(2) 0.028(2) 0.0152(18) 0.0008(18) -0.0081(17) 0.000(2)
N2 0.009(2) 0.019(2) 0.0161(18) -0.0023(16) -0.0049(16) 0.0060(18)
N4 0.0201(19) 0.0133(18) 0.0164(16) -0.0014(14) -0.0053(15) -0.0009(16)
N3 0.013(2) 0.015(2) 0.023(2) -0.0040(17) -0.0030(18) -0.0019(19)
O1 0.038(2) 0.0323(19) 0.0355(18) -0.0038(16) -0.0123(16) -0.0117(17)
O2 0.0389(17) 0.0297(16) 0.0261(14) -0.0031(13) -0.0079(13) -0.0084(14)
O3 0.033(2) 0.036(2) 0.0281(17) -0.0009(16) -0.0073(16) -0.0011(18)
O4 0.032(2) 0.035(2) 0.0275(18) -0.0073(17) -0.0110(18) 0.000(2)
Re1 0.02071(13) 0.01908(13) 0.01693(11) -0.00264(9) -0.00633(10) -0.00221(11)

loop_
_atom_type_symbol
_atom_type_description
_atom_type_scat_dispersion_real
_atom_type_scat_dispersion_imag
_atom_type_scat_source
C C 0.0181 0.0091 'International Tables Vol C Tables 4.2.6.8 and 6.1.1.4'
Br Br -0.6763 1.2805 'International Tables Vol C Tables 4.2.6.8 and 6.1.1.4'
N N 0.0311 0.0180 'International Tables Vol C Tables 4.2.6.8 and 6.1.1.4'
O O 0.0492 0.0322 'International Tables Vol C Tables 4.2.6.8 and 6.1.1.4'
Re Re -5.2083 5.8923 'International Tables Vol C Tables 4.2.6.8 and 6.1.1.4'
H H 0.0000 0.0000 'International Tables Vol C Tables 4.2.6.8 and 6.1.1.4'

loop_
_geom_angle_atom_site_label_1
_geom_angle_atom_site_label_2
_geom_angle_atom_site_label_3
_geom_angle
N1 C5 C4 121.7(5)
N1 C5 C6 115.5(5)
C4 C5 C6 122.8(5)
C5 C4 C3 120.4(5)
C5 C4 C11 116.6(5)
C3 C4 C11 122.9(6)
C2 C3 C4 117.0(6)
C2 C3 H3 121.5
C4 C3 H3 121.5
C1 C2 C3 119.9(6)
C1 C2 H2 120.0
C3 C2 H2 120.0
N1 C1 C2 123.6(5)
N1 C1 H1 118.2
C2 C1 H1 118.2
N2 C10 C9 122.0(6)
N2 C10 H10 119.0
C9 C10 H10 119.0
C10 C9 C8 119.7(5)
C10 C9 H9 120.1
C8 C9 H9 120.1
C9 C8 C7 118.7(5)
C9 C8 H8 120.7
C7 C8 H8 120.7
C6 C7 C8 118.8(6)
C6 C7 C12 115.6(5)
C8 C7 C12 125.6(5)
N2 C6 C7 122.0(5)
N2 C6 C5 117.1(5)
C7 C6 C5 120.9(6)
N4 C12 C11 105.5(5)
N4 C12 C7 131.2(5)
C11 C12 C7 123.4(5)
N3 C11 C12 110.2(5)
N3 C11 C4 129.1(5)
C12 C11 C4 120.6(6)
N3 C13 N4 112.6(5)
N3 C13 C14 123.7(6)
N4 C13 C14 123.7(5)
C15 C14 C19 121.5(5)
C15 C14 C13 118.9(5)
C19 C14 C13 119.6(6)
C18 C19 C14 118.9(6)
C18 C19 H19 120.6
C14 C19 H19 120.6
C19 C18 C17 120.8(5)
C19 C18 H18 119.6
C17 C18 H18 119.6
C16 C17 C18 118.8(5)
C16 C17 H17 120.6
C18 C17 H17 120.6
C15 C16 C17 121.2(6)
C15 C16 H16 119.4
C17 C16 H16 119.4
C14 C15 C16 118.7(5)
C14 C15 H15 120.6
C16 C15 H15 120.6
O1 C20 Re1 178.0(5)
O2 C21 Re1 174.4(4)
O3 C22 Re1 178.8(6)
O4 C25 N5 124.0(7)
O4 C25 H25 118.0
N5 C25 H25 118.0
C25 N5 C23 123.2(6)
C25 N5 C24 119.1(7)
C23 N5 C24 117.5(6)
N5 C24 H24A 109.5
N5 C24 H24B 109.5
H24A C24 H24B 109.5
N5 C24 H24C 109.5
H24A C24 H24C 109.5
H24B C24 H24C 109.5
N5 C23 H23A 109.5
N5 C23 H23B 109.5
H23A C23 H23B 109.5
N5 C23 H23C 109.5
H23A C23 H23C 109.5
H23B C23 H23C 109.5
C1 N1 C5 117.4(6)
C1 N1 Re1 126.8(4)
C5 N1 Re1 115.8(4)
C6 N2 C10 118.8(5)
C6 N2 Re1 115.7(4)
C10 N2 Re1 125.5(4)
C12 N4 C13 107.1(5)
C12 N4 H4 126.4
C13 N4 H4 126.4
C13 N3 C11 104.6(5)
C21 Re1 C22 89.3(2)
C21 Re1 C20 91.5(2)
C22 Re1 C20 89.1(3)
C21 Re1 N1 88.6(2)
C22 Re1 N1 96.8(2)
C20 Re1 N1 174.08(19)
C21 Re1 N2 93.4(2)
C22 Re1 N2 171.9(2)
C20 Re1 N2 98.4(2)
N1 Re1 N2 75.64(18)
C21 Re1 Br1 176.54(15)
C22 Re1 Br1 92.2(2)
C20 Re1 Br1 91.68(18)
N1 Re1 Br1 88.13(14)
N2 Re1 Br1 84.68(13)

loop_
_geom_bond_atom_site_label_1
_geom_bond_atom_site_label_2
_geom_bond_distance
Br1 Re1 2.5852(18)
C5 N1 1.373(7)
C5 C4 1.390(9)
C5 C6 1.470(8)
C4 C3 1.413(8)
C4 C11 1.441(8)
C3 C2 1.397(8)
C3 H3 0.9500
C2 C1 1.378(10)
C2 H2 0.9500
C1 N1 1.354(8)
C1 H1 0.9500
C10 N2 1.376(8)
C10 C9 1.386(8)
C10 H10 0.9500
C9 C8 1.395(9)
C9 H9 0.9500
C8 C7 1.411(8)
C8 H8 0.9500
C7 C6 1.409(7)
C7 C12 1.443(9)
C6 N2 1.351(8)
C12 N4 1.365(7)
C12 C11 1.420(8)
C11 N3 1.378(8)
C13 N3 1.341(7)
C13 N4 1.377(8)
C13 C14 1.490(8)
C14 C15 1.386(10)
C14 C19 1.407(8)
C19 C18 1.385(9)
C19 H19 0.9500
C18 C17 1.410(10)
C18 H18 0.9500
C17 C16 1.398(8)
C17 H17 0.9500
C16 C15 1.396(9)
C16 H16 0.9500
C15 H15 0.9500
C20 O1 1.151(9)
C20 Re1 1.939(7)
C21 O2 1.133(4)
C21 Re1 1.895(4)
C22 O3 1.152(7)
C22 Re1 1.939(6)
C25 O4 1.243(8)
C25 N5 1.309(8)
C25 H25 0.9500
N5 C23 1.450(10)
N5 C24 1.461(10)
C24 H24A 0.9800
C24 H24B 0.9800
C24 H24C 0.9800
C23 H23A 0.9800
C23 H23B 0.9800
C23 H23C 0.9800
N1 Re1 2.181(6)
N2 Re1 2.185(4)
N4 H4 0.8800
